data_1534574
loop_
_publ_author_name
'Schleid, T.'

_publ_section_title
;
 Zwei Formen von Dy2 O S2
;
_journal_name_full 'Zeitschrift fuer Anorganische und Allgemeine Chemie'
_journal_page_first 39
_journal_page_last 47
_journal_volume 602
_journal_year 1991
_chemical_formula_sum 'Dy2 O S2'
_space_group_IT_number 62
_symmetry_space_group_name_Hall '-P 2ac 2n'
_symmetry_space_group_name_H-M 'P n m a'
_cell_angle_alpha 90
_cell_angle_beta 90
_cell_angle_gamma 90
_cell_formula_units_Z 4
_cell_length_a 15.4271
_cell_length_b 3.8007
_cell_length_c 6.7449
_cell_volume 395.479
_citation_journal_id_ASTM ZAACAB
_cod_data_source_file Schleid_ZAACAB_1991_74.cif
_cod_data_source_block Dy2O1S2
_cod_original_formula_sum 'Dy2 O1 S2'
_cod_database_code 1534574

loop_
_symmetry_equiv_pos_as_xyz
x,y,z
-x+1/2,-y,z+1/2
x+1/2,-y+1/2,-z+1/2
-x,y+1/2,-z
-x,-y,-z
x-1/2,y,-z-1/2
-x-1/2,y-1/2,z-1/2
x,-y-1/2,z

loop_
_atom_site_label
_atom_site_type_symbol
_atom_site_fract_x
_atom_site_fract_y
_atom_site_fract_z
_atom_site_occupancy
_atom_site_U_iso_or_equiv
S2 S-2 0.1812 0.25 0.0456 1 0.0
S1 S-2 0.101 0.25 0.5113 1 0.0
Dy2 Dy+3 0.33403 0.25 0.25474 1 0.0
O1 O-2 0.4691 0.25 0.368 1 0.0
Dy1 Dy+3 0.45826 0.25 0.70755 1 0.0
